data_4120442
loop_
_publ_author_name
'Liu, Guangfeng'
'Liu, Jie'
'Liu, Yang'
'Tao, Xutang'

_publ_section_title
;
 Oriented Single-Crystal-to-Single-Crystal Phase Transition with Dramatic
 Changes in the Dimensions of Crystals.
;
_journal_issue 2
_journal_name_full 'Journal of the American Chemical Society'
_journal_page_first 590
_journal_page_last 593
_journal_paper_doi 10.1021/ja4102634
_journal_volume 136
_journal_year 2014
_chemical_formula_moiety 'C18 H12 Cu N2 O2, C12 H4 N4'
_chemical_formula_sum 'C30 H16 Cu N6 O2'
_chemical_formula_weight 556.03
_chemical_name_systematic
;
 ?
;
_space_group_IT_number 2
_symmetry_cell_setting triclinic
_symmetry_space_group_name_Hall '-P 1'
_symmetry_space_group_name_H-M 'P -1'
_atom_sites_solution_hydrogens geom
_atom_sites_solution_primary direct
_atom_sites_solution_secondary difmap
_audit_creation_method SHELXL-97
_cell_angle_alpha 77.500(1)
_cell_angle_beta 72.920(3)
_cell_angle_gamma 77.610(1)
_cell_formula_units_Z 1
_cell_length_a 7.9345(4)
_cell_length_b 8.2352(4)
_cell_length_c 9.7232(4)
_cell_measurement_reflns_used 6083
_cell_measurement_temperature 100(2)
_cell_measurement_theta_max 27.51
_cell_measurement_theta_min 2.22
_cell_volume 585.11(5)
_computing_cell_refinement 'Bruker SAINT'
_computing_data_collection 'Bruker APEX2'
_computing_data_reduction 'Bruker SAINT'
_computing_molecular_graphics 'Bruker SHELXTL'
_computing_publication_material 'Bruker SHELXTL'
_computing_structure_refinement 'SHELXL-97 (Sheldrick, 2008)'
_computing_structure_solution 'SHELXS-97 (Sheldrick, 2008)'
_diffrn_ambient_temperature 100(2)
_diffrn_measured_fraction_theta_full 0.985
_diffrn_measured_fraction_theta_max 0.985
_diffrn_measurement_device_type 'Bruker APEX-II CCD'
_diffrn_measurement_method '\f and \w scans'
_diffrn_radiation_monochromator graphite
_diffrn_radiation_source 'fine-focus sealed tube'
_diffrn_radiation_type MoK\a
_diffrn_radiation_wavelength 0.71073
_diffrn_reflns_av_R_equivalents 0.0166
_diffrn_reflns_av_sigmaI/netI 0.0163
_diffrn_reflns_limit_h_max 10
_diffrn_reflns_limit_h_min -10
_diffrn_reflns_limit_k_max 10
_diffrn_reflns_limit_k_min -10
_diffrn_reflns_limit_l_max 12
_diffrn_reflns_limit_l_min -12
_diffrn_reflns_number 6858
_diffrn_reflns_theta_full 27.51
_diffrn_reflns_theta_max 27.51
_diffrn_reflns_theta_min 2.22
_exptl_absorpt_coefficient_mu 0.977
_exptl_absorpt_correction_T_max 0.9347
_exptl_absorpt_correction_T_min 0.6434
_exptl_absorpt_correction_type multi-scan
_exptl_absorpt_process_details 'APEX2 Software Suite (Bruker,2009)'
_exptl_crystal_colour black
_exptl_crystal_density_diffrn 1.578
_exptl_crystal_density_method 'not measured'
_exptl_crystal_description plate
_exptl_crystal_F_000 283
_exptl_crystal_size_max 0.495
_exptl_crystal_size_mid 0.33
_exptl_crystal_size_min 0.07
_refine_diff_density_max 0.380
_refine_diff_density_min -0.332
_refine_diff_density_rms 0.073
_refine_ls_extinction_method none
_refine_ls_goodness_of_fit_ref 0.976
_refine_ls_hydrogen_treatment constr
_refine_ls_matrix_type full
_refine_ls_number_parameters 178
_refine_ls_number_reflns 2657
_refine_ls_number_restraints 0
_refine_ls_restrained_S_all 0.976
_refine_ls_R_factor_all 0.0231
_refine_ls_R_factor_gt 0.0230
_refine_ls_shift/su_max 0.000
_refine_ls_shift/su_mean 0.000
_refine_ls_structure_factor_coef Fsqd
_refine_ls_weighting_details 'calc w=1/[\s^2^(Fo^2^)+(0.0430P)^2^+0.3816P] where P=(Fo^2^+2Fc^2^)/3'
_refine_ls_weighting_scheme calc
_refine_ls_wR_factor_gt 0.0671
_refine_ls_wR_factor_ref 0.0671
_reflns_number_gt 2645
_reflns_number_total 2657
_reflns_threshold_expression >2sigma(I)
_cod_data_source_file ja4102634_si_002.cif
_cod_data_source_block FormII100K
_cod_depositor_comments
;
The following automatic conversions were performed:
'__cell_measurement_reflns_used' tag replaced with
'_cell_measurement_reflns_used'.

Automatic conversion script
Id: cif_correct_tags 1440 2010-10-19 06:21:57Z saulius 

The following automatic conversions were performed:

'_symmetry_cell_setting' value 'Triclinic' changed to 'triclinic'
according to
/usr/data/users/saulius/automatic-downloads/current/ACS/lib/dictionaries/cif_core.dic
dictionary named 'cif_core.dic' version 2.4.2 from 2011-04-26.

Automatic conversion script
Id: cif_fix_values 2281 2013-09-26 08:29:07Z andrius 
;
_cod_original_cell_volume 585.09(5)
_cod_original_sg_symbol_Hall '-P 1   '
_cod_original_sg_symbol_H-M 'P-1   '
_cod_database_code 4120442

loop_
_symmetry_equiv_pos_as_xyz
'x, y, z'
'-x, -y, -z'

loop_
_atom_site_label
_atom_site_type_symbol
_atom_site_fract_x
_atom_site_fract_y
_atom_site_fract_z
_atom_site_U_iso_or_equiv
_atom_site_adp_type
_atom_site_occupancy
_atom_site_symmetry_multiplicity
_atom_site_calc_flag
_atom_site_refinement_flags
Cu1 Cu 0.0000 1.0000 0.0000 0.01207(8) Uani 1 2 d S
O1 O -0.07750(13) 0.90736(12) -0.13381(10) 0.01623(19) Uani 1 1 d .
N1 N 0.38866(18) 1.57596(16) -0.19750(15) 0.0258(3) Uani 1 1 d .
N2 N 0.30196(17) 1.20500(16) -0.42381(14) 0.0234(3) Uani 1 1 d .
N3 N -0.05805(14) 1.21646(14) -0.11961(12) 0.0131(2) Uani 1 1 d .
C1 C 0.39525(18) 1.43712(18) -0.20418(14) 0.0175(3) Uani 1 1 d .
C2 C 0.40085(17) 1.26367(17) -0.21138(14) 0.0155(2) Uani 1 1 d .
C3 C 0.44997(17) 1.13385(16) -0.10727(14) 0.0145(2) Uani 1 1 d .
C4 C 0.50275(17) 1.16697(17) 0.01248(14) 0.0157(2) Uani 1 1 d .
H4 H 0.5041 1.2776 0.0193 0.019 Uiso 1 1 calc R
C5 C 0.44962(17) 0.95977(17) -0.11501(14) 0.0154(2) Uani 1 1 d .
H5 H 0.4163 0.9352 -0.1913 0.019 Uiso 1 1 calc R
C6 C 0.34707(18) 1.23227(17) -0.33023(15) 0.0170(3) Uani 1 1 d .
C7 C -0.11662(16) 1.19657(16) -0.23187(14) 0.0125(2) Uani 1 1 d .
C8 C -0.16579(17) 1.33371(17) -0.33564(14) 0.0143(2) Uani 1 1 d .
C9 C -0.22390(18) 1.29971(17) -0.44931(14) 0.0164(3) Uani 1 1 d .
H9 H -0.2584 1.3873 -0.5188 0.020 Uiso 1 1 calc R
C10 C -0.22879(17) 1.13506(17) -0.45602(14) 0.0160(3) Uani 1 1 d .
H10 H -0.2645 1.1134 -0.5323 0.019 Uiso 1 1 calc R
C11 C -0.18163(17) 0.99883(17) -0.35135(14) 0.0156(2) Uani 1 1 d .
H11 H -0.1888 0.8899 -0.3587 0.019 Uiso 1 1 calc R
C12 C -0.12445(16) 1.02560(16) -0.23729(14) 0.0130(2) Uani 1 1 d .
C13 C -0.15195(19) 1.49588(17) -0.31667(15) 0.0177(3) Uani 1 1 d .
H13 H -0.1830 1.5904 -0.3819 0.021 Uiso 1 1 calc R
C14 C -0.0929(2) 1.51380(17) -0.20231(16) 0.0199(3) Uani 1 1 d .
H14 H -0.0836 1.6200 -0.1897 0.024 Uiso 1 1 calc R
C15 C -0.04653(18) 1.36978(17) -0.10447(15) 0.0168(3) Uani 1 1 d .
H15 H -0.0067 1.3823 -0.0270 0.020 Uiso 1 1 calc R

loop_
_atom_site_aniso_label
_atom_site_aniso_U_11
_atom_site_aniso_U_22
_atom_site_aniso_U_33
_atom_site_aniso_U_23
_atom_site_aniso_U_13
_atom_site_aniso_U_12
Cu1 0.01556(12) 0.00895(12) 0.01312(12) 0.00064(8) -0.00783(8) -0.00173(8)
O1 0.0221(5) 0.0112(4) 0.0177(4) -0.0001(3) -0.0110(4) -0.0016(3)
N1 0.0312(7) 0.0192(6) 0.0281(7) -0.0037(5) -0.0110(5) -0.0019(5)
N2 0.0291(7) 0.0218(6) 0.0223(6) 0.0000(5) -0.0141(5) -0.0039(5)
N3 0.0146(5) 0.0112(5) 0.0141(5) 0.0000(4) -0.0063(4) -0.0019(4)
C1 0.0175(6) 0.0193(7) 0.0154(6) -0.0004(5) -0.0068(5) -0.0016(5)
C2 0.0152(6) 0.0172(6) 0.0146(6) -0.0013(5) -0.0054(5) -0.0029(5)
C3 0.0137(6) 0.0160(6) 0.0136(6) -0.0006(5) -0.0037(5) -0.0034(5)
C4 0.0173(6) 0.0155(6) 0.0157(6) -0.0025(5) -0.0048(5) -0.0047(5)
C5 0.0173(6) 0.0178(6) 0.0136(6) -0.0026(5) -0.0061(5) -0.0048(5)
C6 0.0177(6) 0.0148(6) 0.0176(6) 0.0021(5) -0.0072(5) -0.0018(5)
C7 0.0114(5) 0.0132(6) 0.0128(5) -0.0010(4) -0.0035(4) -0.0022(4)
C8 0.0140(6) 0.0146(6) 0.0137(6) 0.0005(5) -0.0043(5) -0.0029(4)
C9 0.0175(6) 0.0181(6) 0.0131(6) 0.0016(5) -0.0064(5) -0.0027(5)
C10 0.0163(6) 0.0208(7) 0.0121(6) -0.0033(5) -0.0055(5) -0.0025(5)
C11 0.0170(6) 0.0145(6) 0.0161(6) -0.0039(5) -0.0048(5) -0.0018(5)
C12 0.0125(5) 0.0124(6) 0.0134(6) -0.0011(4) -0.0038(4) -0.0011(4)
C13 0.0227(6) 0.0126(6) 0.0183(6) 0.0033(5) -0.0099(5) -0.0036(5)
C14 0.0274(7) 0.0112(6) 0.0238(7) -0.0001(5) -0.0118(6) -0.0043(5)
C15 0.0219(6) 0.0135(6) 0.0182(6) -0.0016(5) -0.0105(5) -0.0035(5)

loop_
_atom_type_symbol
_atom_type_description
_atom_type_scat_dispersion_real
_atom_type_scat_dispersion_imag
_atom_type_scat_source
C C 0.0033 0.0016 'International Tables Vol C Tables 4.2.6.8 and 6.1.1.4'
H H 0.0000 0.0000 'International Tables Vol C Tables 4.2.6.8 and 6.1.1.4'
N N 0.0061 0.0033 'International Tables Vol C Tables 4.2.6.8 and 6.1.1.4'
O O 0.0106 0.0060 'International Tables Vol C Tables 4.2.6.8 and 6.1.1.4'
Cu Cu 0.3201 1.2651 'International Tables Vol C Tables 4.2.6.8 and 6.1.1.4'

loop_
_geom_angle_atom_site_label_1
_geom_angle_atom_site_label_2
_geom_angle_atom_site_label_3
_geom_angle
_geom_angle_site_symmetry_1
_geom_angle_site_symmetry_3
O1 Cu1 O1 180.00(3) . 2_575
O1 Cu1 N3 84.65(4) . .
O1 Cu1 N3 95.35(4) 2_575 .
O1 Cu1 N3 95.35(4) . 2_575
O1 Cu1 N3 84.65(4) 2_575 2_575
N3 Cu1 N3 180.00(6) . 2_575
C12 O1 Cu1 111.67(8) . .
C15 N3 C7 119.67(11) . .
C15 N3 Cu1 129.15(9) . .
C7 N3 Cu1 111.17(8) . .
N1 C1 C2 179.18(16) . .
C3 C2 C6 121.48(12) . .
C3 C2 C1 122.08(12) . .
C6 C2 C1 116.41(12) . .
C2 C3 C4 121.02(12) . .
C2 C3 C5 120.93(12) . .
C4 C3 C5 118.05(12) . .
C5 C4 C3 121.23(12) 2_675 .
C5 C4 H4 119.4 2_675 .
C3 C4 H4 119.4 . .
C4 C5 C3 120.72(12) 2_675 .
C4 C5 H5 119.6 2_675 .
C3 C5 H5 119.6 . .
N2 C6 C2 178.72(15) . .
N3 C7 C8 122.52(12) . .
N3 C7 C12 114.93(11) . .
C8 C7 C12 122.55(12) . .
C7 C8 C9 118.22(12) . .
C7 C8 C13 116.51(12) . .
C9 C8 C13 125.27(12) . .
C10 C9 C8 119.30(12) . .
C10 C9 H9 120.4 . .
C8 C9 H9 120.4 . .
C9 C10 C11 122.30(12) . .
C9 C10 H10 118.9 . .
C11 C10 H10 118.9 . .
C12 C11 C10 120.62(12) . .
C12 C11 H11 119.7 . .
C10 C11 H11 119.7 . .
O1 C12 C11 125.46(12) . .
O1 C12 C7 117.54(11) . .
C11 C12 C7 116.99(11) . .
C14 C13 C8 120.22(12) . .
C14 C13 H13 119.9 . .
C8 C13 H13 119.9 . .
C13 C14 C15 119.26(12) . .
C13 C14 H14 120.4 . .
C15 C14 H14 120.4 . .
N3 C15 C14 121.81(12) . .
N3 C15 H15 119.1 . .
C14 C15 H15 119.1 . .

loop_
_geom_bond_atom_site_label_1
_geom_bond_atom_site_label_2
_geom_bond_distance
_geom_bond_site_symmetry_2
Cu1 O1 1.9375(9) .
Cu1 O1 1.9375(9) 2_575
Cu1 N3 1.9512(11) .
Cu1 N3 1.9512(11) 2_575
O1 C12 1.3190(16) .
N1 C1 1.148(2) .
N2 C6 1.1492(19) .
N3 C15 1.3275(17) .
N3 C7 1.3573(16) .
C1 C2 1.4358(19) .
C2 C3 1.3798(18) .
C2 C6 1.4321(18) .
C3 C4 1.4416(18) .
C3 C5 1.4524(18) .
C4 C5 1.3519(19) 2_675
C4 H4 0.9300 .
C5 C4 1.3519(19) 2_675
C5 H5 0.9300 .
C7 C8 1.4123(17) .
C7 C12 1.4355(17) .
C8 C9 1.4147(18) .
C8 C13 1.4181(18) .
C9 C10 1.3808(19) .
C9 H9 0.9300 .
C10 C11 1.4084(18) .
C10 H10 0.9300 .
C11 C12 1.3888(18) .
C11 H11 0.9300 .
C13 C14 1.3730(19) .
C13 H13 0.9300 .
C14 C15 1.4059(18) .
C14 H14 0.9300 .
C15 H15 0.9300 .
